data_1531178
loop_
_publ_author_name
'Choe Wonyoung'
'McWhorter, S.'
'Miller, G.J.'

_publ_section_title
;
 Gd2 Al Ge2: an "almost-Zintl phase" and a new stacking variant of the W2
 Co B2 type
;
_journal_name_full 'Zeitschrift fuer Anorganische und Allgemeine Chemie'
_journal_page_first 1575
_journal_page_last 1580
_journal_volume 628
_journal_year 2002
_chemical_formula_sum 'Al Gd2 Ge2'
_chemical_name_systematic 'Gd2 Al Ge2'
_space_group_IT_number 15
_symmetry_space_group_name_Hall '-C 2yc'
_symmetry_space_group_name_H-M 'C 1 2/c 1'
_cell_angle_alpha 90
_cell_angle_beta 104.729
_cell_angle_gamma 90
_cell_formula_units_Z 4
_cell_length_a 10.126
_cell_length_b 5.6837
_cell_length_c 7.7683
_cell_volume 432.398
_citation_journal_id_ASTM ZAACAB
_cod_data_source_file ChoeWonyoung_ZAACAB_2002_999.cif
_cod_data_source_block Al1Gd2Ge2
_cod_original_cell_volume 432.3984
_cod_original_formula_sum 'Al1 Gd2 Ge2'
_cod_database_code 1531178

loop_
_symmetry_equiv_pos_as_xyz
x,y,z
-x,y,-z+1/2
-x,-y,-z
x,-y,z-1/2
x+1/2,y+1/2,z
-x+1/2,y+1/2,-z+1/2
-x+1/2,-y+1/2,-z
x+1/2,-y+1/2,z-1/2

loop_
_atom_site_label
_atom_site_type_symbol
_atom_site_fract_x
_atom_site_fract_y
_atom_site_fract_z
_atom_site_occupancy
_atom_site_U_iso_or_equiv
Al1 Al 0 0.1636 0.75 1 0.0
Ge1 Ge 0.1385 0.1295 0.4984 1 0.0
Gd1 Gd 0.35526 0.12987 0.85259 1 0.0
